data_1564061
loop_
_publ_author_name
'Hu, Peng'
'Wu, Yan-Ni'
'Zhao, Yan-Hua'
'Cao, Jiang-Fei'
'Lai, Jia-Long'
'Ma, Dan-Yu'
'Zhu, Li-Li'
'Xiao, Feng-Ping'

_publ_section_title
;
 Structure changes from radical-3d ring dimer to radical-3d-4f 1D chain
 with different magnetic properties
;
_journal_name_full 'Inorganica Chimica Acta'
_journal_page_first 119867
_journal_paper_doi 10.1016/j.ica.2020.119867
_journal_volume 512
_journal_year 2020
_chemical_formula_sum 'C51 H41 Cu F30 N6 O16 Tb'
_chemical_formula_weight 1786.36
_space_group_crystal_system monoclinic
_space_group_IT_number 15
_space_group_name_Hall '-C 2yc'
_space_group_name_H-M_alt 'C 1 2/c 1'
_atom_sites_solution_hydrogens geom
_audit_creation_method SHELXL-2014
_cell_angle_alpha 90
_cell_angle_beta 108.812(3)
_cell_angle_gamma 90
_cell_formula_units_Z 4
_cell_length_a 30.634(4)
_cell_length_b 10.4037(16)
_cell_length_c 22.235(3)
_cell_measurement_reflns_used 11557
_cell_measurement_temperature 293(2)
_cell_measurement_theta_max 27.9
_cell_measurement_theta_min 1.7
_cell_volume 6707.9(16)
_computing_structure_refinement 'SHELXL-2014 (Sheldrick, 2014)'
_diffrn_ambient_temperature 293(2)
_diffrn_measured_fraction_theta_full 0.950
_diffrn_measured_fraction_theta_max 0.976
_diffrn_measurement_device_type CCD
_diffrn_radiation_type MoK\a
_diffrn_radiation_wavelength 0.71073
_diffrn_reflns_av_R_equivalents 0.0414
_diffrn_reflns_av_unetI/netI 0.0397
_diffrn_reflns_Laue_measured_fraction_full 0.950
_diffrn_reflns_Laue_measured_fraction_max 0.976
_diffrn_reflns_limit_h_max 36
_diffrn_reflns_limit_h_min -36
_diffrn_reflns_limit_k_max 12
_diffrn_reflns_limit_k_min -12
_diffrn_reflns_limit_l_max 26
_diffrn_reflns_limit_l_min -21
_diffrn_reflns_number 21975
_diffrn_reflns_point_group_measured_fraction_full 0.950
_diffrn_reflns_point_group_measured_fraction_max 0.976
_diffrn_reflns_theta_full 25.242
_diffrn_reflns_theta_max 25.013
_diffrn_reflns_theta_min 1.404
_exptl_absorpt_coefficient_mu 1.513
_exptl_crystal_colour purple
_exptl_crystal_density_diffrn 1.769
_exptl_crystal_description block
_exptl_crystal_F_000 3524
_refine_diff_density_max 1.599
_refine_diff_density_min -2.811
_refine_diff_density_rms 0.175
_refine_ls_extinction_coef .
_refine_ls_extinction_method none
_refine_ls_goodness_of_fit_ref 1.019
_refine_ls_hydrogen_treatment constr
_refine_ls_matrix_type full
_refine_ls_number_parameters 481
_refine_ls_number_reflns 5779
_refine_ls_number_restraints 0
_refine_ls_restrained_S_all 1.019
_refine_ls_R_factor_all 0.0728
_refine_ls_R_factor_gt 0.0691
_refine_ls_shift/su_max 0.000
_refine_ls_shift/su_mean 0.000
_refine_ls_structure_factor_coef Fsqd
_refine_ls_weighting_details 'w=1/[\s^2^(Fo^2^)+(0.1000P)^2^+220.0000P] where P=(Fo^2^+2Fc^2^)/3'
_refine_ls_weighting_scheme calc
_refine_ls_wR_factor_gt 0.2026
_refine_ls_wR_factor_ref 0.2074
_reflns_Friedel_coverage 0.000
_reflns_Friedel_fraction_full .
_reflns_Friedel_fraction_max .
_reflns_number_gt 5464
_reflns_number_total 5779
_reflns_threshold_expression 'I > 2\s(I)'
_cod_data_source_file tbcu.cif
_cod_data_source_block tbcu
_cod_original_sg_symbol_H-M 'C 2/c'
_cod_database_code 1564061
_shelx_space_group_comment
;
The symmetry employed for this shelxl refinement is uniquely defined
by the following loop, which should always be used as a source of
symmetry information in preference to the above space-group names.
They are only intended as comments.
;
_shelxl_version_number 2014-3

loop_
_space_group_symop_operation_xyz
'x, y, z'
'-x, y, -z+1/2'
'x+1/2, y+1/2, z'
'-x+1/2, y+1/2, -z+1/2'
'-x, -y, -z'
'x, -y, z-1/2'
'-x+1/2, -y+1/2, -z'
'x+1/2, -y+1/2, z-1/2'

loop_
_atom_site_label
_atom_site_type_symbol
_atom_site_fract_x
_atom_site_fract_y
_atom_site_fract_z
_atom_site_U_iso_or_equiv
_atom_site_adp_type
_atom_site_occupancy
_atom_site_site_symmetry_order
_atom_site_calc_flag
_atom_site_refinement_flags_posn
_atom_site_refinement_flags_adp
_atom_site_refinement_flags_occupancy
_atom_site_disorder_assembly
_atom_site_disorder_group
Tb1 Tb 0.0000 0.01035(5) 0.2500 0.0233(2) Uani 1 2 d S T P . .
Cu1 Cu 0.2500 -0.2500 0.5000 0.0257(3) Uani 1 2 d S . P . .
F12 F 0.1405(3) -0.2804(8) 0.2825(5) 0.082(3) Uani 1 1 d . . . . .
F8 F 0.0219(3) -0.1007(7) 0.4735(3) 0.078(2) Uani 1 1 d . . . . .
F11 F 0.0855(3) -0.3827(13) 0.2264(6) 0.150(6) Uani 1 1 d . . . . .
F15 F 0.0614(3) 0.4159(7) 0.3948(4) 0.072(2) Uani 1 1 d . . . . .
F14 F -0.0035(4) 0.5081(7) 0.3545(4) 0.095(3) Uani 1 1 d . . . . .
F6 F 0.3185(4) 0.1867(9) 0.6225(5) 0.108(4) Uani 1 1 d . . . . .
F1 F 0.3808(4) -0.0076(16) 0.4537(6) 0.152(7) Uani 1 1 d . . . . .
F10 F 0.1148(5) -0.4351(11) 0.3209(8) 0.164(7) Uani 1 1 d . . . . .
F2 F 0.3305(5) 0.1385(8) 0.4179(6) 0.116(4) Uani 1 1 d . . . . .
F3 F 0.3250(3) -0.0338(9) 0.3689(4) 0.080(2) Uani 1 1 d . . . . .
F7 F 0.0619(6) -0.2671(14) 0.4823(6) 0.170(7) Uani 1 1 d . . . . .
F4 F 0.2910(3) 0.0511(9) 0.6685(4) 0.081(2) Uani 1 1 d . . . . .
F13 F 0.0019(3) 0.3366(7) 0.4099(4) 0.071(2) Uani 1 1 d . . . . .
F5 F 0.2443(4) 0.1528(12) 0.5938(6) 0.122(4) Uani 1 1 d . . . . .
F9 F -0.0088(5) -0.2692(10) 0.4321(5) 0.120(5) Uani 1 1 d . . . . .
O3 O 0.1158(3) 0.0495(8) 0.5012(3) 0.0482(18) Uani 1 1 d . . . . .
O5 O 0.07436(18) 0.0936(6) 0.2671(3) 0.0286(13) Uani 1 1 d . . . . .
O7 O 0.0176(2) -0.0733(6) 0.3527(3) 0.0361(14) Uani 1 1 d . . . . .
O6 O 0.0108(2) 0.1930(6) 0.3172(3) 0.0307(13) Uani 1 1 d . . . . .
O2 O 0.2954(2) -0.1543(6) 0.4546(3) 0.0442(17) Uani 1 1 d . . . . .
O8 O 0.0510(2) -0.1644(6) 0.2576(3) 0.0376(15) Uani 1 1 d . . . . .
O1 O 0.2718(2) -0.1086(7) 0.5711(3) 0.0435(16) Uani 1 1 d . . . . .
O4 O 0.2287(3) 0.0136(10) 0.3048(4) 0.068(3) Uani 1 1 d . . . . .
N1 N 0.1133(2) 0.0753(7) 0.2572(3) 0.0274(15) Uani 1 1 d . . . . .
N2 N 0.1867(3) 0.0397(10) 0.2758(4) 0.043(2) Uani 1 1 d . . . . .
N3 N 0.1974(2) -0.1324(7) 0.4547(3) 0.0264(15) Uani 1 1 d . . . . .
C7 C 0.1719(3) -0.0825(9) 0.4879(4) 0.0312(19) Uani 1 1 d . . . . .
H7 H 0.1768 -0.1108 0.5292 0.037 Uiso 1 1 calc R U . . .
C10 C 0.1577(3) -0.0032(8) 0.3674(4) 0.0299(18) Uani 1 1 d . . . . .
C12 C 0.1520(3) 0.0335(8) 0.3008(4) 0.0255(17) Uani 1 1 d . . . . .
C11 C 0.1906(3) -0.0937(8) 0.3957(4) 0.0288(18) Uani 1 1 d . . . . .
H11 H 0.2085 -0.1284 0.3730 0.035 Uiso 1 1 calc R U . . .
C9 C 0.1306(3) 0.0517(8) 0.4000(4) 0.0289(18) Uani 1 1 d . . . . .
H9 H 0.1083 0.1131 0.3811 0.035 Uiso 1 1 calc R U . . .
C14 C 0.1212(3) 0.1215(10) 0.1975(4) 0.037(2) Uani 1 1 d . . . . .
C25 C 0.0385(3) -0.1718(9) 0.3821(5) 0.039(2) Uani 1 1 d . . . . .
C22 C 0.1027(3) -0.3370(9) 0.2825(6) 0.046(3) Uani 1 1 d . . . . .
C2 C 0.2879(4) -0.0013(10) 0.5631(6) 0.049(3) Uani 1 1 d . . . . .
C17 C 0.1694(3) 0.0632(11) 0.2060(4) 0.038(2) Uani 1 1 d . . . . .
C3 C 0.3067(4) 0.0342(10) 0.5179(6) 0.051(3) Uani 1 1 d . . . . .
H3 H 0.3186 0.1171 0.5206 0.061 Uiso 1 1 calc R U . . .
C23 C 0.0712(3) -0.2439(8) 0.3014(5) 0.041(2) Uani 1 1 d . . . . .
C20 C 0.0083(3) 0.3113(9) 0.3061(5) 0.036(2) Uani 1 1 d . . . . .
C6 C 0.0832(4) 0.1517(11) 0.4787(5) 0.050(3) Uani 1 1 d . . . . .
H6A H 0.0609 0.1272 0.4390 0.075 Uiso 1 1 calc R U . . .
H6B H 0.0991 0.2277 0.4726 0.075 Uiso 1 1 calc R U . . .
H6C H 0.0679 0.1687 0.5093 0.075 Uiso 1 1 calc R U . . .
C1 C 0.2854(6) 0.0984(13) 0.6119(7) 0.069(4) Uani 1 1 d . . . . .
C4 C 0.3098(4) -0.0430(10) 0.4676(6) 0.044(2) Uani 1 1 d . . . . .
C15 C 0.0822(4) 0.0715(15) 0.1411(5) 0.058(3) Uani 1 1 d . . . . .
H15A H 0.0756 -0.0160 0.1487 0.088 Uiso 1 1 calc R U . . .
H15B H 0.0912 0.0758 0.1036 0.088 Uiso 1 1 calc R U . . .
H15C H 0.0552 0.1232 0.1353 0.088 Uiso 1 1 calc R U . . .
C21 C 0.0167(4) 0.3938(10) 0.3670(6) 0.051(3) Uani 1 1 d . . . . .
C18 C 0.1684(5) -0.0668(14) 0.1740(6) 0.061(3) Uani 1 1 d . . . . .
H18A H 0.1994 -0.0967 0.1818 0.092 Uiso 1 1 calc R U . . .
H18B H 0.1534 -0.0582 0.1291 0.092 Uiso 1 1 calc R U . . .
H18C H 0.1518 -0.1274 0.1910 0.092 Uiso 1 1 calc R U . . .
C13 C 0.1187(4) 0.2683(11) 0.2007(6) 0.050(3) Uani 1 1 d . . . . .
H13A H 0.0877 0.2940 0.1957 0.075 Uiso 1 1 calc R U . . .
H13B H 0.1282 0.3054 0.1674 0.075 Uiso 1 1 calc R U . . .
H13C H 0.1388 0.2976 0.2411 0.075 Uiso 1 1 calc R U . . .
C26 C 0.0300(6) -0.2010(11) 0.4436(6) 0.062(3) Uani 1 1 d . . . . .
C24 C 0.0654(4) -0.2547(10) 0.3597(5) 0.046(2) Uani 1 1 d . . . . .
H24 H 0.0803 -0.3218 0.3859 0.055 Uiso 1 1 calc R U . . .
C8 C 0.1382(3) 0.0110(9) 0.4621(4) 0.0338(19) Uani 1 1 d . . . . .
C19 C 0.0000 0.3746(13) 0.2500 0.047(4) Uani 1 2 d S T P . .
H19 H 0.0000 0.4640 0.2500 0.056 Uiso 1 2 calc R U P . .
C5 C 0.3360(5) 0.0138(12) 0.4271(7) 0.060(3) Uani 1 1 d . . . . .
C16 C 0.2023(4) 0.1576(14) 0.1883(6) 0.060(3) Uani 1 1 d . . . . .
H16A H 0.2081 0.2302 0.2165 0.090 Uiso 1 1 calc R U . . .
H16B H 0.1884 0.1864 0.1454 0.090 Uiso 1 1 calc R U . . .
H16C H 0.2309 0.1149 0.1922 0.090 Uiso 1 1 calc R U . . .

loop_
_atom_site_aniso_label
_atom_site_aniso_U_11
_atom_site_aniso_U_22
_atom_site_aniso_U_33
_atom_site_aniso_U_23
_atom_site_aniso_U_13
_atom_site_aniso_U_12
Tb1 0.0218(3) 0.0195(3) 0.0297(3) 0.000 0.0098(2) 0.000
Cu1 0.0263(7) 0.0261(7) 0.0228(7) 0.0033(5) 0.0055(5) 0.0015(5)
F12 0.064(5) 0.068(5) 0.132(7) -0.031(5) 0.058(5) -0.006(4)
F8 0.131(7) 0.061(4) 0.043(4) -0.006(3) 0.031(4) -0.003(5)
F11 0.077(6) 0.162(11) 0.180(12) -0.133(10) -0.001(7) 0.035(7)
F15 0.074(5) 0.056(4) 0.064(4) -0.008(3) -0.007(4) -0.015(4)
F14 0.140(8) 0.044(4) 0.081(6) -0.027(4) 0.008(5) 0.038(5)
F6 0.155(9) 0.075(6) 0.137(8) -0.057(6) 0.106(8) -0.067(6)
F1 0.059(6) 0.29(2) 0.120(9) 0.075(11) 0.041(6) 0.008(8)
F10 0.203(14) 0.096(8) 0.271(18) 0.100(10) 0.183(14) 0.106(9)
F2 0.208(12) 0.048(5) 0.153(9) -0.015(5) 0.144(10) -0.022(6)
F3 0.085(6) 0.089(6) 0.074(5) -0.018(5) 0.037(5) -0.015(5)
F7 0.268(18) 0.170(12) 0.108(8) 0.091(9) 0.111(11) 0.147(13)
F4 0.093(6) 0.089(6) 0.066(5) -0.014(4) 0.034(4) -0.023(5)
F13 0.093(6) 0.066(5) 0.066(5) -0.033(4) 0.040(4) -0.009(4)
F5 0.139(10) 0.124(9) 0.118(8) -0.017(7) 0.061(8) 0.054(8)
F9 0.192(12) 0.104(7) 0.112(8) -0.048(6) 0.115(9) -0.076(8)
O3 0.051(4) 0.064(5) 0.033(4) 0.005(3) 0.018(3) 0.027(4)
O5 0.017(3) 0.038(3) 0.033(3) 0.000(3) 0.012(2) 0.001(2)
O7 0.046(4) 0.029(3) 0.036(3) 0.001(3) 0.018(3) 0.003(3)
O6 0.027(3) 0.025(3) 0.038(3) -0.003(2) 0.007(3) 0.003(2)
O2 0.041(4) 0.029(3) 0.051(4) -0.004(3) 0.000(3) 0.002(3)
O8 0.034(3) 0.034(3) 0.050(4) 0.003(3) 0.019(3) 0.006(3)
O1 0.039(4) 0.039(4) 0.049(4) 0.007(3) 0.010(3) -0.008(3)
O4 0.031(4) 0.123(8) 0.051(5) 0.033(5) 0.013(3) 0.016(4)
N1 0.020(3) 0.035(4) 0.025(3) 0.001(3) 0.005(3) 0.001(3)
N2 0.027(4) 0.075(6) 0.032(4) 0.014(4) 0.018(3) 0.008(4)
N3 0.022(3) 0.033(4) 0.022(3) 0.003(3) 0.004(3) 0.001(3)
C7 0.032(4) 0.041(5) 0.020(4) 0.006(4) 0.008(3) 0.003(4)
C10 0.033(4) 0.035(5) 0.021(4) 0.002(3) 0.007(3) -0.002(4)
C12 0.021(4) 0.030(4) 0.026(4) 0.009(3) 0.009(3) 0.004(3)
C11 0.031(4) 0.034(4) 0.025(4) -0.003(3) 0.012(3) -0.001(4)
C9 0.026(4) 0.030(4) 0.031(4) 0.003(3) 0.010(3) 0.001(3)
C14 0.031(5) 0.056(6) 0.028(5) 0.009(4) 0.014(4) 0.000(4)
C25 0.042(5) 0.040(5) 0.038(5) -0.001(4) 0.017(4) -0.005(4)
C22 0.027(5) 0.028(5) 0.076(8) -0.004(5) 0.010(5) 0.003(4)
C2 0.036(5) 0.045(6) 0.066(7) -0.012(5) 0.013(5) 0.001(4)
C17 0.033(5) 0.061(6) 0.026(4) 0.012(4) 0.019(4) 0.008(4)
C3 0.053(6) 0.031(5) 0.073(8) -0.005(5) 0.027(6) -0.012(5)
C23 0.040(5) 0.023(4) 0.065(7) -0.003(4) 0.024(5) -0.003(4)
C20 0.025(4) 0.034(5) 0.042(5) -0.009(4) 0.002(4) 0.005(4)
C6 0.058(7) 0.051(6) 0.044(6) -0.003(5) 0.021(5) 0.022(5)
C1 0.096(11) 0.046(7) 0.081(10) -0.015(7) 0.050(9) -0.008(7)
C4 0.039(5) 0.038(5) 0.060(7) -0.002(5) 0.020(5) -0.002(4)
C15 0.040(6) 0.111(11) 0.022(5) 0.000(6) 0.007(4) -0.005(6)
C21 0.063(7) 0.033(5) 0.050(6) -0.009(5) 0.007(5) 0.005(5)
C18 0.064(8) 0.080(9) 0.044(6) 0.009(6) 0.022(6) 0.026(7)
C13 0.045(6) 0.053(6) 0.057(7) 0.025(5) 0.023(5) 0.009(5)
C26 0.110(11) 0.037(6) 0.049(7) 0.007(5) 0.040(7) 0.004(6)
C24 0.047(6) 0.034(5) 0.051(6) 0.009(4) 0.008(5) 0.010(4)
C8 0.038(5) 0.033(5) 0.030(5) 0.002(4) 0.011(4) 0.010(4)
C19 0.047(8) 0.021(6) 0.062(10) 0.000 0.002(7) 0.000
C5 0.069(8) 0.052(7) 0.070(8) -0.008(6) 0.039(7) -0.003(6)
C16 0.042(6) 0.097(10) 0.054(7) 0.027(7) 0.034(5) 0.007(6)

loop_
_atom_type_symbol
_atom_type_description
_atom_type_scat_dispersion_real
_atom_type_scat_dispersion_imag
_atom_type_scat_source
C C 0.0033 0.0016 'International Tables Vol C Tables 4.2.6.8 and 6.1.1.4'
H H 0.0000 0.0000 'International Tables Vol C Tables 4.2.6.8 and 6.1.1.4'
Cu Cu 0.3201 1.2651 'International Tables Vol C Tables 4.2.6.8 and 6.1.1.4'
F F 0.0171 0.0103 'International Tables Vol C Tables 4.2.6.8 and 6.1.1.4'
N N 0.0061 0.0033 'International Tables Vol C Tables 4.2.6.8 and 6.1.1.4'
O O 0.0106 0.0060 'International Tables Vol C Tables 4.2.6.8 and 6.1.1.4'
Tb Tb -0.1723 4.1537 'International Tables Vol C Tables 4.2.6.8 and 6.1.1.4'

loop_
_geom_angle_atom_site_label_1
_geom_angle_atom_site_label_2
_geom_angle_atom_site_label_3
_geom_angle
_geom_angle_site_symmetry_1
_geom_angle_site_symmetry_3
O7 Tb1 O7 136.3(3) 2 .
O7 Tb1 O5 94.2(2) 2 2
O7 Tb1 O5 101.6(2) . 2
O7 Tb1 O5 101.6(2) 2 .
O7 Tb1 O5 94.2(2) . .
O5 Tb1 O5 136.7(3) 2 .
O7 Tb1 O8 73.9(2) 2 .
O7 Tb1 O8 72.9(2) . .
O5 Tb1 O8 151.4(2) 2 .
O5 Tb1 O8 71.8(2) . .
O7 Tb1 O8 72.9(2) 2 2
O7 Tb1 O8 73.9(2) . 2
O5 Tb1 O8 71.8(2) 2 2
O5 Tb1 O8 151.4(2) . 2
O8 Tb1 O8 79.7(3) . 2
O7 Tb1 O6 148.7(2) 2 .
O7 Tb1 O6 75.1(2) . .
O5 Tb1 O6 74.8(2) 2 .
O5 Tb1 O6 70.9(2) . .
O8 Tb1 O6 128.0(2) . .
O8 Tb1 O6 127.9(2) 2 .
O7 Tb1 O6 75.1(2) 2 2
O7 Tb1 O6 148.7(2) . 2
O5 Tb1 O6 70.9(2) 2 2
O5 Tb1 O6 74.8(2) . 2
O8 Tb1 O6 127.9(2) . 2
O8 Tb1 O6 128.0(2) 2 2
O6 Tb1 O6 73.6(3) . 2
N3 Cu1 N3 180.0(4) 7_546 .
N3 Cu1 O1 87.7(3) 7_546 7_546
N3 Cu1 O1 92.3(3) . 7_546
N3 Cu1 O1 92.3(3) 7_546 .
N3 Cu1 O1 87.7(3) . .
O1 Cu1 O1 180.0 7_546 .
N3 Cu1 O2 91.0(3) 7_546 7_546
N3 Cu1 O2 89.0(3) . 7_546
O1 Cu1 O2 86.2(3) 7_546 7_546
O1 Cu1 O2 93.8(3) . 7_546
N3 Cu1 O2 89.0(3) 7_546 .
N3 Cu1 O2 91.0(3) . .
O1 Cu1 O2 93.8(3) 7_546 .
O1 Cu1 O2 86.2(3) . .
O2 Cu1 O2 180.0(3) 7_546 .
C8 O3 C6 116.2(8) . .
N1 O5 Tb1 144.7(5) . .
C25 O7 Tb1 136.2(6) . .
C20 O6 Tb1 132.5(6) . .
C4 O2 Cu1 123.0(7) . .
C23 O8 Tb1 134.3(6) . .
C2 O1 Cu1 124.0(8) . .
O5 N1 C12 125.1(7) . .
O5 N1 C14 121.4(7) . .
C12 N1 C14 112.7(7) . .
O4 N2 C12 125.7(8) . .
O4 N2 C17 121.8(7) . .
C12 N2 C17 112.0(7) . .
C11 N3 C7 119.7(7) . .
C11 N3 Cu1 121.6(6) . .
C7 N3 Cu1 118.3(5) . .
N3 C7 C8 121.9(8) . .
N3 C7 H7 119.1 . .
C8 C7 H7 119.1 . .
C11 C10 C9 121.0(8) . .
C11 C10 C12 117.8(8) . .
C9 C10 C12 121.1(8) . .
N1 C12 N2 108.5(7) . .
N1 C12 C10 126.7(7) . .
N2 C12 C10 124.6(8) . .
N3 C11 C10 121.3(8) . .
N3 C11 H11 119.3 . .
C10 C11 H11 119.3 . .
C10 C9 C8 117.2(8) . .
C10 C9 H9 121.4 . .
C8 C9 H9 121.4 . .
N1 C14 C15 108.3(8) . .
N1 C14 C13 104.7(8) . .
C15 C14 C13 110.0(10) . .
N1 C14 C17 100.7(7) . .
C15 C14 C17 115.5(9) . .
C13 C14 C17 116.3(9) . .
O7 C25 C24 124.9(9) . .
O7 C25 C26 115.1(9) . .
C24 C25 C26 119.9(10) . .
F11 C22 F12 104.8(12) . .
F11 C22 F10 106.8(12) . .
F12 C22 F10 106.8(11) . .
F11 C22 C23 114.2(9) . .
F12 C22 C23 110.8(8) . .
F10 C22 C23 112.8(11) . .
O1 C2 C3 128.7(11) . .
O1 C2 C1 113.1(11) . .
C3 C2 C1 118.2(10) . .
N2 C17 C18 106.7(9) . .
N2 C17 C16 109.1(9) . .
C18 C17 C16 111.3(9) . .
N2 C17 C14 101.2(7) . .
C18 C17 C14 114.6(9) . .
C16 C17 C14 113.2(9) . .
C2 C3 C4 125.9(10) . .
C2 C3 H3 117.1 . .
C4 C3 H3 117.1 . .
O8 C23 C24 126.7(9) . .
O8 C23 C22 113.3(9) . .
C24 C23 C22 120.0(10) . .
O6 C20 C19 129.6(9) . .
O6 C20 C21 112.9(9) . .
C19 C20 C21 117.5(9) . .
O3 C6 H6A 109.5 . .
O3 C6 H6B 109.5 . .
H6A C6 H6B 109.5 . .
O3 C6 H6C 109.5 . .
H6A C6 H6C 109.5 . .
H6B C6 H6C 109.5 . .
F4 C1 F5 105.8(12) . .
F4 C1 F6 103.4(13) . .
F5 C1 F6 110.8(13) . .
F4 C1 C2 114.1(11) . .
F5 C1 C2 109.7(13) . .
F6 C1 C2 112.7(11) . .
O2 C4 C3 127.6(10) . .
O2 C4 C5 116.4(10) . .
C3 C4 C5 115.9(9) . .
C14 C15 H15A 109.5 . .
C14 C15 H15B 109.5 . .
H15A C15 H15B 109.5 . .
C14 C15 H15C 109.5 . .
H15A C15 H15C 109.5 . .
H15B C15 H15C 109.5 . .
F13 C21 F14 108.1(11) . .
F13 C21 F15 106.4(9) . .
F14 C21 F15 106.4(10) . .
F13 C21 C20 112.4(9) . .
F14 C21 C20 112.2(9) . .
F15 C21 C20 111.0(10) . .
C17 C18 H18A 109.5 . .
C17 C18 H18B 109.5 . .
H18A C18 H18B 109.5 . .
C17 C18 H18C 109.5 . .
H18A C18 H18C 109.5 . .
H18B C18 H18C 109.5 . .
C14 C13 H13A 109.5 . .
C14 C13 H13B 109.5 . .
H13A C13 H13B 109.5 . .
C14 C13 H13C 109.5 . .
H13A C13 H13C 109.5 . .
H13B C13 H13C 109.5 . .
F7 C26 F8 108.5(12) . .
F7 C26 F9 106.5(13) . .
F8 C26 F9 102.7(12) . .
F7 C26 C25 113.7(12) . .
F8 C26 C25 114.8(9) . .
F9 C26 C25 109.8(11) . .
C23 C24 C25 124.2(9) . .
C23 C24 H24 117.9 . .
C25 C24 H24 117.9 . .
O3 C8 C9 126.9(8) . .
O3 C8 C7 114.2(8) . .
C9 C8 C7 118.9(8) . .
C20 C19 C20 122.1(12) 2 .
C20 C19 H19 119.0 2 .
C20 C19 H19 119.0 . .
F2 C5 F3 103.7(12) . .
F2 C5 F1 107.1(13) . .
F3 C5 F1 105.8(11) . .
F2 C5 C4 114.6(10) . .
F3 C5 C4 115.0(11) . .
F1 C5 C4 110.0(11) . .
C17 C16 H16A 109.5 . .
C17 C16 H16B 109.5 . .
H16A C16 H16B 109.5 . .
C17 C16 H16C 109.5 . .
H16A C16 H16C 109.5 . .
H16B C16 H16C 109.5 . .

loop_
_geom_bond_atom_site_label_1
_geom_bond_atom_site_label_2
_geom_bond_distance
_geom_bond_site_symmetry_2
Tb1 O7 2.338(6) 2
Tb1 O7 2.338(6) .
Tb1 O5 2.351(5) 2
Tb1 O5 2.351(5) .
Tb1 O8 2.368(6) .
Tb1 O8 2.368(6) 2
Tb1 O6 2.374(6) .
Tb1 O6 2.374(6) 2
Cu1 N3 2.016(7) 7_546
Cu1 N3 2.016(7) .
Cu1 O1 2.104(7) 7_546
Cu1 O1 2.105(7) .
Cu1 O2 2.202(8) 7_546
Cu1 O2 2.202(8) .
F12 C22 1.299(12) .
F8 C26 1.304(14) .
F11 C22 1.278(15) .
F15 C21 1.328(14) .
F14 C21 1.328(13) .
F6 C1 1.333(16) .
F1 C5 1.327(17) .
F10 C22 1.305(15) .
F2 C5 1.316(15) .
F3 C5 1.325(15) .
F7 C26 1.276(17) .
F4 C1 1.310(17) .
F13 C21 1.323(14) .
F5 C1 1.318(18) .
F9 C26 1.336(18) .
O3 C8 1.330(11) .
O3 C6 1.434(12) .
O5 N1 1.295(9) .
O7 C25 1.272(12) .
O6 C20 1.252(12) .
O2 C4 1.240(12) .
O8 C23 1.277(12) .
O1 C2 1.256(13) .
O4 N2 1.269(11) .
N1 C12 1.339(10) .
N1 C14 1.503(11) .
N2 C12 1.351(11) .
N2 C17 1.490(12) .
N3 C11 1.323(11) .
N3 C7 1.339(11) .
C7 C8 1.401(12) .
C7 H7 0.9300 .
C10 C11 1.375(12) .
C10 C9 1.390(12) .
C10 C12 1.483(11) .
C11 H11 0.9300 .
C9 C8 1.390(13) .
C9 H9 0.9300 .
C14 C15 1.518(14) .
C14 C13 1.532(15) .
C14 C17 1.551(13) .
C25 C24 1.391(15) .
C25 C26 1.504(15) .
C22 C23 1.519(14) .
C2 C3 1.360(17) .
C2 C1 1.521(16) .
C17 C18 1.523(17) .
C17 C16 1.545(15) .
C3 C4 1.405(16) .
C3 H3 0.9300 .
C23 C24 1.368(15) .
C20 C19 1.361(12) .
C20 C21 1.552(14) .
C6 H6A 0.9600 .
C6 H6B 0.9600 .
C6 H6C 0.9600 .
C4 C5 1.506(16) .
C15 H15A 0.9600 .
C15 H15B 0.9600 .
C15 H15C 0.9600 .
C18 H18A 0.9600 .
C18 H18B 0.9600 .
C18 H18C 0.9600 .
C13 H13A 0.9600 .
C13 H13B 0.9600 .
C13 H13C 0.9600 .
C24 H24 0.9300 .
C19 C20 1.361(12) 2
C19 H19 0.9300 .
C16 H16A 0.9600 .
C16 H16B 0.9600 .
C16 H16C 0.9600 .

loop_
_geom_torsion_atom_site_label_1
_geom_torsion_atom_site_label_2
_geom_torsion_atom_site_label_3
_geom_torsion_atom_site_label_4
_geom_torsion
_geom_torsion_site_symmetry_1
_geom_torsion_site_symmetry_2
_geom_torsion_site_symmetry_3
_geom_torsion_site_symmetry_4
Tb1 O5 N1 C12 -104.0(10) . . . .
Tb1 O5 N1 C14 86.8(11) . . . .
C11 N3 C7 C8 -0.4(13) . . . .
Cu1 N3 C7 C8 172.7(7) . . . .
O5 N1 C12 N2 -173.3(8) . . . .
C14 N1 C12 N2 -3.2(11) . . . .
O5 N1 C12 C10 1.9(14) . . . .
C14 N1 C12 C10 171.9(8) . . . .
O4 N2 C12 N1 176.3(11) . . . .
C17 N2 C12 N1 -11.9(12) . . . .
O4 N2 C12 C10 1.0(17) . . . .
C17 N2 C12 C10 172.8(9) . . . .
C11 C10 C12 N1 151.4(9) . . . .
C9 C10 C12 N1 -28.4(14) . . . .
C11 C10 C12 N2 -34.2(13) . . . .
C9 C10 C12 N2 146.0(10) . . . .
C7 N3 C11 C10 -0.3(13) . . . .
Cu1 N3 C11 C10 -173.2(6) . . . .
C9 C10 C11 N3 0.5(13) . . . .
C12 C10 C11 N3 -179.2(8) . . . .
C11 C10 C9 C8 -0.1(13) . . . .
C12 C10 C9 C8 179.7(8) . . . .
O5 N1 C14 C15 -52.3(12) . . . .
C12 N1 C14 C15 137.2(9) . . . .
O5 N1 C14 C13 65.0(10) . . . .
C12 N1 C14 C13 -105.4(9) . . . .
O5 N1 C14 C17 -173.9(8) . . . .
C12 N1 C14 C17 15.7(10) . . . .
Tb1 O7 C25 C24 11.5(16) . . . .
Tb1 O7 C25 C26 -164.4(8) . . . .
Cu1 O1 C2 C3 -20.3(16) . . . .
Cu1 O1 C2 C1 160.0(9) . . . .
O4 N2 C17 C18 72.9(13) . . . .
C12 N2 C17 C18 -99.2(10) . . . .
O4 N2 C17 C16 -47.4(14) . . . .
C12 N2 C17 C16 140.5(9) . . . .
O4 N2 C17 C14 -167.0(10) . . . .
C12 N2 C17 C14 20.9(11) . . . .
N1 C14 C17 N2 -20.2(10) . . . .
C15 C14 C17 N2 -136.5(9) . . . .
C13 C14 C17 N2 92.3(10) . . . .
N1 C14 C17 C18 94.2(9) . . . .
C15 C14 C17 C18 -22.1(12) . . . .
C13 C14 C17 C18 -153.3(9) . . . .
N1 C14 C17 C16 -136.7(9) . . . .
C15 C14 C17 C16 106.9(11) . . . .
C13 C14 C17 C16 -24.3(12) . . . .
O1 C2 C3 C4 3(2) . . . .
C1 C2 C3 C4 -176.8(12) . . . .
Tb1 O8 C23 C24 5.4(16) . . . .
Tb1 O8 C23 C22 -177.7(6) . . . .
F11 C22 C23 O8 -43.1(14) . . . .
F12 C22 C23 O8 75.0(12) . . . .
F10 C22 C23 O8 -165.2(12) . . . .
F11 C22 C23 C24 134.1(13) . . . .
F12 C22 C23 C24 -107.8(12) . . . .
F10 C22 C23 C24 11.9(16) . . . .
Tb1 O6 C20 C19 -3.0(14) . . . .
Tb1 O6 C20 C21 177.8(6) . . . .
O1 C2 C1 F4 34.3(17) . . . .
C3 C2 C1 F4 -145.5(12) . . . .
O1 C2 C1 F5 -84.2(14) . . . .
C3 C2 C1 F5 96.0(14) . . . .
O1 C2 C1 F6 151.8(12) . . . .
C3 C2 C1 F6 -28.0(19) . . . .
Cu1 O2 C4 C3 10.4(16) . . . .
Cu1 O2 C4 C5 -173.2(8) . . . .
C2 C3 C4 O2 2(2) . . . .
C2 C3 C4 C5 -174.7(12) . . . .
O6 C20 C21 F13 -32.4(12) . . . .
C19 C20 C21 F13 148.4(8) . . . .
O6 C20 C21 F14 -154.4(10) . . . .
C19 C20 C21 F14 26.3(14) . . . .
O6 C20 C21 F15 86.7(11) . . . .
C19 C20 C21 F15 -92.6(10) . . . .
O7 C25 C26 F7 -156.4(13) . . . .
C24 C25 C26 F7 27.4(18) . . . .
O7 C25 C26 F8 -30.7(17) . . . .
C24 C25 C26 F8 153.1(12) . . . .
O7 C25 C26 F9 84.3(12) . . . .
C24 C25 C26 F9 -91.9(14) . . . .
O8 C23 C24 C25 -5.4(18) . . . .
C22 C23 C24 C25 177.9(10) . . . .
O7 C25 C24 C23 -2.9(17) . . . .
C26 C25 C24 C23 172.9(11) . . . .
C6 O3 C8 C9 -5.8(15) . . . .
C6 O3 C8 C7 175.7(9) . . . .
C10 C9 C8 O3 -179.0(9) . . . .
C10 C9 C8 C7 -0.6(13) . . . .
N3 C7 C8 O3 179.5(8) . . . .
N3 C7 C8 C9 0.9(14) . . . .
O6 C20 C19 C20 1.6(7) . . . 2
C21 C20 C19 C20 -179.3(9) . . . 2
O2 C4 C5 F2 146.8(12) . . . .
C3 C4 C5 F2 -36.3(17) . . . .
O2 C4 C5 F3 26.8(16) . . . .
C3 C4 C5 F3 -156.3(11) . . . .
O2 C4 C5 F1 -92.5(14) . . . .
C3 C4 C5 F1 84.4(15) . . . .
